data_1558578
loop_
_publ_author_name
'Mao, Xu-Dong'
'Zhang, Cheng-Gang'
'Chen, Ting'
'Zhao, Sen-Miao'
'Chou, Gui-Xin'

_publ_section_title
;
 Cytotoxic Diterpenoids from <i>Caryopteris aureoglandulosa</i>.
;
_journal_issue 7
_journal_name_full 'Journal of natural products'
_journal_page_first 2093
_journal_page_last 2101
_journal_paper_doi 10.1021/acs.jnatprod.9b01052
_journal_volume 83
_journal_year 2020
_chemical_absolute_configuration rmad
_chemical_formula_moiety 'C20 H30 O4'
_chemical_formula_sum 'C20 H30 O4'
_chemical_formula_weight 334.44
_space_group_crystal_system orthorhombic
_space_group_IT_number 19
_space_group_name_Hall 'P 2ac 2ab'
_space_group_name_H-M_alt 'P 21 21 21'
_atom_sites_solution_hydrogens geom
_atom_sites_solution_primary dual
_audit_creation_date 2018-01-18
_audit_creation_method
;
Olex2 1.2
(compiled 2017.08.10 svn.r3458 for OlexSys, GUI svn.r5381)
;
_cell_angle_alpha 90
_cell_angle_beta 90
_cell_angle_gamma 90
_cell_formula_units_Z 8
_cell_length_a 7.57000(10)
_cell_length_b 10.8882(2)
_cell_length_c 45.5723(10)
_cell_measurement_reflns_used 9313
_cell_measurement_temperature 296(2)
_cell_measurement_theta_max 53.370
_cell_measurement_theta_min 3.376
_cell_volume 3756.24(12)
_computing_cell_refinement 'SAINT v8.37A (Bruker, 2015)'
_computing_data_reduction 'SAINT v8.37A (Bruker, 2015)'
_computing_molecular_graphics 'Olex2 (Dolomanov et al., 2009)'
_computing_publication_material 'Olex2 (Dolomanov et al., 2009)'
_computing_structure_refinement 'ShelXL (Sheldrick, 2015)'
_computing_structure_solution 'ShelXT (Sheldrick, 2015)'
_diffrn_ambient_temperature 296
_diffrn_measured_fraction_theta_full 0.999
_diffrn_measured_fraction_theta_max 0.998
_diffrn_measurement_device_type 'Bruker D8 Venture'
_diffrn_measurement_method '\f and \w scans'
_diffrn_radiation_type GaK\a
_diffrn_radiation_wavelength 1.34139
_diffrn_reflns_av_R_equivalents 0.0661
_diffrn_reflns_av_unetI/netI 0.0669
_diffrn_reflns_Laue_measured_fraction_full 0.999
_diffrn_reflns_Laue_measured_fraction_max 0.998
_diffrn_reflns_limit_h_max 7
_diffrn_reflns_limit_h_min -9
_diffrn_reflns_limit_k_max 13
_diffrn_reflns_limit_k_min -13
_diffrn_reflns_limit_l_max 54
_diffrn_reflns_limit_l_min -55
_diffrn_reflns_number 32530
_diffrn_reflns_point_group_measured_fraction_full 0.999
_diffrn_reflns_point_group_measured_fraction_max 0.998
_diffrn_reflns_theta_full 53.594
_diffrn_reflns_theta_max 54.939
_diffrn_reflns_theta_min 3.375
_diffrn_standards_number 0
_exptl_absorpt_coefficient_mu 0.415
_exptl_absorpt_correction_T_max 0.7508
_exptl_absorpt_correction_T_min 0.5992
_exptl_absorpt_correction_type multi-scan
_exptl_absorpt_process_details
'SADABS-2016/2 (Bruker,2016/2) was used for absorption correction. wR2(int) was 0.1397 before and 0.0693 after correction. The Ratio of minimum to maximum transmission is 0.7981. The \l/2 correction factor is Not present.'
_exptl_crystal_colour colourless
_exptl_crystal_density_diffrn 1.183
_exptl_crystal_description block
_exptl_crystal_F_000 1456
_exptl_crystal_size_max 0.05
_exptl_crystal_size_mid 0.03
_exptl_crystal_size_min 0.01
_refine_diff_density_max 0.199
_refine_diff_density_min -0.189
_refine_diff_density_rms 0.044
_refine_ls_abs_structure_details
;
 Flack x determined using 1373 quotients [(I+)-(I-)]/[(I+)+(I-)]
 (Parsons, Flack and Wagner, Acta Cryst. B69 (2013) 249-259).
;
_refine_ls_abs_structure_Flack -0.05(15)
_refine_ls_extinction_method none
_refine_ls_goodness_of_fit_ref 1.001
_refine_ls_hydrogen_treatment constr
_refine_ls_matrix_type full
_refine_ls_number_parameters 445
_refine_ls_number_reflns 7131
_refine_ls_number_restraints 0
_refine_ls_restrained_S_all 1.001
_refine_ls_R_factor_all 0.1108
_refine_ls_R_factor_gt 0.0575
_refine_ls_shift/su_max 0.000
_refine_ls_shift/su_mean 0.000
_refine_ls_structure_factor_coef Fsqd
_refine_ls_weighting_details 'w=1/[\s^2^(Fo^2^)+(0.0870P)^2^] where P=(Fo^2^+2Fc^2^)/3'
_refine_ls_weighting_scheme calc
_refine_ls_wR_factor_gt 0.1318
_refine_ls_wR_factor_ref 0.1607
_reflns_Friedel_coverage 0.744
_reflns_Friedel_fraction_full 0.999
_reflns_Friedel_fraction_max 0.997
_reflns_number_gt 4261
_reflns_number_total 7131
_reflns_threshold_expression 'I > 2\s(I)'
_cod_data_source_file np9b01052_si_003.cif
_cod_data_source_block mjr18012_0m
_cod_depositor_comments 'Adding full bibliography for 1558578--1558581.cif.'
_cod_database_code 1558578
_shelx_shelxl_version_number 2017/1
_shelx_space_group_comment
;
The symmetry employed for this shelxl refinement is uniquely defined
by the following loop, which should always be used as a source of
symmetry information in preference to the above space-group names.
They are only intended as comments.
;
_shelx_estimated_absorpt_t_max 0.996
_shelx_estimated_absorpt_t_min 0.980
_olex2_refinement_description
;
1. Fixed Uiso
 At 1.2 times of:
  All C(H) groups, All C(H,H) groups
 At 1.5 times of:
  All C(H,H,H) groups, All O(H) groups
2.a Ternary CH refined with riding coordinates:
 C9(H9), C9A(H9A)
2.b Secondary CH2 refined with riding coordinates:
 C1(H1A,H1B), C2(H2A,H2B), C6(H6A,H6B), C7(H7A,H7B), C11(H11A,H11B), C12(H12A,
 H12B), C1A(H1AA,H1AB), C2A(H2AB,H2AC), C6A(H6AA,H6AB), C7A(H7AA,H7AB),
 C11A(H11C,H11D), C12A(H12C,H12D)
2.c Aromatic/amide H refined with riding coordinates:
 C14(H14), C14A(H14A)
2.d X=CH2 refined with riding coordinates:
 C17(H17A,H17B), C17A(H17C,H17D)
2.e Idealised Me refined as rotating group:
 C16(H16A,H16B,H16C), C18(H18A,H18B,H18C), C19(H19A,H19B,H19C), C20(H20A,H20B,
 H20C), C16A(H16D,H16E,H16F), C18A(H18D,H18E,H18F), C19A(H19D,H19E,H19F),
 C20A(H20D,H20E,H20F)
2.f Idealised tetrahedral OH refined as rotating group:
 O2(H2), O4(H4), O2A(H2AA), O4A(H4A)
;
_olex2_submission_special_instructions 'No special instructions were received'

loop_
_space_group_symop_operation_xyz
'x, y, z'
'-x+1/2, -y, z+1/2'
'-x, y+1/2, -z+1/2'
'x+1/2, -y+1/2, -z'

loop_
_atom_site_label
_atom_site_type_symbol
_atom_site_fract_x
_atom_site_fract_y
_atom_site_fract_z
_atom_site_U_iso_or_equiv
_atom_site_adp_type
_atom_site_occupancy
_atom_site_site_symmetry_order
_atom_site_calc_flag
_atom_site_refinement_flags_posn
_atom_site_refinement_flags_adp
_atom_site_refinement_flags_occupancy
_atom_site_disorder_assembly
_atom_site_disorder_group
O1 O -0.0895(4) -0.2028(3) 0.46158(6) 0.0600(8) Uani 1 1 d . . . . .
O2 O -0.2868(3) -0.1460(2) 0.52622(6) 0.0456(7) Uani 1 1 d . . . . .
H2 H -0.373162 -0.190373 0.528623 0.068 Uiso 1 1 calc GR . . . .
O3 O 0.3874(5) 0.2921(4) 0.64869(9) 0.0852(12) Uani 1 1 d . . . . .
O4 O 0.4802(5) 0.1026(3) 0.65479(9) 0.0874(12) Uani 1 1 d . . . . .
H4 H 0.568961 0.138150 0.660622 0.131 Uiso 1 1 calc GR . . . .
C1 C -0.0176(5) 0.0204(4) 0.51483(9) 0.0446(10) Uani 1 1 d . . . . .
H1A H 0.012022 -0.049040 0.527229 0.054 Uiso 1 1 calc R . . . .
H1B H 0.064474 0.086135 0.519321 0.054 Uiso 1 1 calc R . . . .
C2 C 0.0063(5) -0.0172(4) 0.48257(9) 0.0522(11) Uani 1 1 d . . . . .
H2A H 0.001673 0.055696 0.470347 0.063 Uiso 1 1 calc R . . . .
H2B H 0.121796 -0.054288 0.480107 0.063 Uiso 1 1 calc R . . . .
C3 C -0.1310(5) -0.1051(4) 0.47265(9) 0.0465(10) Uani 1 1 d . . . . .
C4 C -0.3236(5) -0.0689(4) 0.47732(9) 0.0414(10) Uani 1 1 d . . . . .
C5 C -0.3396(5) -0.0359(4) 0.51102(9) 0.0389(9) Uani 1 1 d . . . . .
C6 C -0.5292(5) -0.0024(4) 0.51935(8) 0.0423(10) Uani 1 1 d . . . . .
H6A H -0.607161 -0.069210 0.513799 0.051 Uiso 1 1 calc R . . . .
H6B H -0.564874 0.070021 0.508483 0.051 Uiso 1 1 calc R . . . .
C7 C -0.5492(5) 0.0225(4) 0.55227(10) 0.0529(11) Uani 1 1 d . . . . .
H7A H -0.666498 0.054645 0.556094 0.063 Uiso 1 1 calc R . . . .
H7B H -0.536745 -0.053986 0.562976 0.063 Uiso 1 1 calc R . . . .
C8 C -0.4143(5) 0.1123(4) 0.56296(9) 0.0482(11) Uani 1 1 d . . . . .
C9 C -0.2275(5) 0.0724(4) 0.55653(8) 0.0404(10) Uani 1 1 d . . . . .
H9 H -0.217492 -0.011759 0.563944 0.049 Uiso 1 1 calc R . . . .
C10 C -0.2055(5) 0.0632(3) 0.52225(8) 0.0353(9) Uani 1 1 d . . . . .
C11 C -0.0849(6) 0.1461(4) 0.57232(8) 0.0485(11) Uani 1 1 d . . . . .
H11A H 0.028028 0.130685 0.562971 0.058 Uiso 1 1 calc R . . . .
H11B H -0.110796 0.232974 0.570309 0.058 Uiso 1 1 calc R . . . .
C12 C -0.0708(6) 0.1146(4) 0.60480(10) 0.0604(12) Uani 1 1 d . . . . .
H12A H -0.183170 0.131475 0.614200 0.072 Uiso 1 1 calc R . . . .
H12B H -0.047312 0.027400 0.606800 0.072 Uiso 1 1 calc R . . . .
C13 C 0.0715(6) 0.1850(4) 0.62033(9) 0.0518(11) Uani 1 1 d . . . . .
C14 C 0.2127(6) 0.1271(4) 0.63080(10) 0.0595(12) Uani 1 1 d . . . . .
H14 H 0.215183 0.042162 0.628675 0.071 Uiso 1 1 calc R . . . .
C15 C 0.3648(6) 0.1837(5) 0.64535(10) 0.0617(13) Uani 1 1 d . . . . .
C16 C 0.0415(7) 0.3201(4) 0.62219(11) 0.0684(13) Uani 1 1 d . . . . .
H16A H 0.094534 0.351326 0.639820 0.103 Uiso 1 1 calc GR . . . .
H16B H -0.083052 0.336499 0.622481 0.103 Uiso 1 1 calc GR . . . .
H16C H 0.093886 0.359549 0.605476 0.103 Uiso 1 1 calc GR . . . .
C17 C -0.4590(7) 0.2176(5) 0.57535(10) 0.0670(14) Uani 1 1 d . . . . .
H17A H -0.577612 0.237742 0.577650 0.080 Uiso 1 1 calc R . . . .
H17B H -0.371914 0.271444 0.581777 0.080 Uiso 1 1 calc R . . . .
C18 C -0.3703(6) 0.0352(4) 0.45549(9) 0.0534(11) Uani 1 1 d . . . . .
H18A H -0.282925 0.098879 0.456737 0.080 Uiso 1 1 calc GR . . . .
H18B H -0.484167 0.068354 0.460301 0.080 Uiso 1 1 calc GR . . . .
H18C H -0.372718 0.002840 0.435896 0.080 Uiso 1 1 calc GR . . . .
C19 C -0.4414(6) -0.1773(4) 0.46949(10) 0.0597(12) Uani 1 1 d . . . . .
H19A H -0.419315 -0.201624 0.449582 0.090 Uiso 1 1 calc GR . . . .
H19B H -0.563068 -0.153905 0.471563 0.090 Uiso 1 1 calc GR . . . .
H19C H -0.416234 -0.244743 0.482399 0.090 Uiso 1 1 calc GR . . . .
C20 C -0.2341(6) 0.1932(4) 0.50928(9) 0.0476(11) Uani 1 1 d . . . . .
H20A H -0.358311 0.210561 0.508324 0.071 Uiso 1 1 calc GR . . . .
H20B H -0.184535 0.196808 0.489904 0.071 Uiso 1 1 calc GR . . . .
H20C H -0.177138 0.252938 0.521558 0.071 Uiso 1 1 calc GR . . . .
O1A O 0.8233(9) 0.5979(6) 0.60111(11) 0.162(2) Uani 1 1 d . . . . .
O2A O 0.6124(4) 0.4813(3) 0.66229(7) 0.0571(8) Uani 1 1 d . . . . .
H2AA H 0.546656 0.430733 0.654612 0.086 Uiso 1 1 calc GR . . . .
O3A O 1.2090(5) 0.6845(3) 0.82100(7) 0.0745(10) Uani 1 1 d . . . . .
O4A O 1.1246(5) 0.8730(3) 0.80772(8) 0.0810(11) Uani 1 1 d . . . . .
H4A H 1.216287 0.892615 0.816087 0.122 Uiso 1 1 calc GR . . . .
C1A C 0.8325(6) 0.6825(5) 0.67480(10) 0.0616(13) Uani 1 1 d . . . . .
H1AA H 0.895731 0.738274 0.687639 0.074 Uiso 1 1 calc R . . . .
H1AB H 0.881383 0.600976 0.677643 0.074 Uiso 1 1 calc R . . . .
C2A C 0.8627(8) 0.7210(7) 0.64335(13) 0.100(2) Uani 1 1 d . . . . .
H2AB H 0.836064 0.807819 0.641444 0.120 Uiso 1 1 calc R . . . .
H2AC H 0.986506 0.709715 0.638563 0.120 Uiso 1 1 calc R . . . .
C3A C 0.7537(9) 0.6512(7) 0.62198(13) 0.097(2) Uani 1 1 d . . . . .
C4A C 0.5576(8) 0.6434(5) 0.62780(11) 0.0684(14) Uani 1 1 d . . . . .
C5A C 0.5322(6) 0.6031(4) 0.66048(10) 0.0528(11) Uani 1 1 d . . . . .
C6A C 0.3389(6) 0.5926(5) 0.66866(11) 0.0678(14) Uani 1 1 d . . . . .
H6AA H 0.279925 0.539284 0.654691 0.081 Uiso 1 1 calc R . . . .
H6AB H 0.284420 0.673035 0.667431 0.081 Uiso 1 1 calc R . . . .
C7A C 0.3128(7) 0.5414(6) 0.69957(12) 0.0872(18) Uani 1 1 d . . . . .
H7AA H 0.188537 0.545442 0.704704 0.105 Uiso 1 1 calc R . . . .
H7AB H 0.348426 0.455859 0.699967 0.105 Uiso 1 1 calc R . . . .
C8A C 0.4180(7) 0.6118(6) 0.72162(11) 0.0803(17) Uani 1 1 d . . . . .
C9A C 0.6118(5) 0.6173(4) 0.71418(9) 0.0550(12) Uani 1 1 d . . . . .
H9A H 0.648916 0.531932 0.711334 0.066 Uiso 1 1 calc R . . . .
C10A C 0.6355(6) 0.6810(4) 0.68375(9) 0.0505(11) Uani 1 1 d . . . . .
C11A C 0.7276(7) 0.6672(5) 0.73880(10) 0.0626(13) Uani 1 1 d . . . . .
H11C H 0.673231 0.740439 0.746881 0.075 Uiso 1 1 calc R . . . .
H11D H 0.841668 0.690314 0.730817 0.075 Uiso 1 1 calc R . . . .
C12A C 0.7548(7) 0.5732(5) 0.76339(11) 0.0740(15) Uani 1 1 d . . . . .
H12C H 0.644766 0.565404 0.774144 0.089 Uiso 1 1 calc R . . . .
H12D H 0.779525 0.494153 0.754498 0.089 Uiso 1 1 calc R . . . .
C13A C 0.9002(6) 0.6016(5) 0.78505(10) 0.0583(12) Uani 1 1 d . . . . .
C14A C 0.9621(6) 0.7118(5) 0.78921(10) 0.0572(12) Uani 1 1 d . . . . .
H14A H 0.904427 0.774315 0.779124 0.069 Uiso 1 1 calc R . . . .
C15A C 1.1096(6) 0.7503(5) 0.80755(10) 0.0573(12) Uani 1 1 d . . . . .
C16A C 0.9643(9) 0.4901(5) 0.80134(14) 0.101(2) Uani 1 1 d . . . . .
H16D H 1.049797 0.447431 0.789587 0.151 Uiso 1 1 calc GR . . . .
H16E H 0.866333 0.436742 0.805338 0.151 Uiso 1 1 calc GR . . . .
H16F H 1.017787 0.515079 0.819485 0.151 Uiso 1 1 calc GR . . . .
C17A C 0.3444(9) 0.6666(10) 0.74410(15) 0.154(4) Uani 1 1 d . . . . .
H17C H 0.222731 0.662371 0.746738 0.185 Uiso 1 1 calc R . . . .
H17D H 0.413800 0.709667 0.757431 0.185 Uiso 1 1 calc R . . . .
C18A C 0.4720(9) 0.7652(5) 0.61877(13) 0.099(2) Uani 1 1 d . . . . .
H18D H 0.355648 0.770414 0.627058 0.148 Uiso 1 1 calc GR . . . .
H18E H 0.464237 0.769258 0.597768 0.148 Uiso 1 1 calc GR . . . .
H18F H 0.542493 0.832291 0.625831 0.148 Uiso 1 1 calc GR . . . .
C19A C 0.4821(11) 0.5468(6) 0.60677(13) 0.111(2) Uani 1 1 d . . . . .
H19D H 0.525447 0.467051 0.612147 0.166 Uiso 1 1 calc GR . . . .
H19E H 0.518137 0.565466 0.587068 0.166 Uiso 1 1 calc GR . . . .
H19F H 0.355482 0.547380 0.607916 0.166 Uiso 1 1 calc GR . . . .
C20A C 0.5705(7) 0.8141(4) 0.68626(12) 0.0766(16) Uani 1 1 d . . . . .
H20D H 0.607973 0.859605 0.669323 0.115 Uiso 1 1 calc GR . . . .
H20E H 0.619060 0.850938 0.703610 0.115 Uiso 1 1 calc GR . . . .
H20F H 0.443915 0.814919 0.687397 0.115 Uiso 1 1 calc GR . . . .

loop_
_atom_site_aniso_label
_atom_site_aniso_U_11
_atom_site_aniso_U_22
_atom_site_aniso_U_33
_atom_site_aniso_U_23
_atom_site_aniso_U_13
_atom_site_aniso_U_12
O1 0.065(2) 0.051(2) 0.0645(19) -0.0066(16) -0.0024(16) 0.0180(16)
O2 0.0411(15) 0.0320(15) 0.0636(17) 0.0093(13) -0.0061(14) -0.0021(12)
O3 0.081(3) 0.061(2) 0.114(3) -0.009(2) -0.040(2) -0.010(2)
O4 0.073(3) 0.069(2) 0.121(3) 0.005(2) -0.044(2) -0.005(2)
C1 0.030(2) 0.045(2) 0.059(3) -0.002(2) -0.0013(19) -0.0040(19)
C2 0.036(2) 0.059(3) 0.062(3) 0.000(2) 0.004(2) 0.000(2)
C3 0.046(2) 0.046(3) 0.048(2) 0.004(2) 0.000(2) 0.007(2)
C4 0.035(2) 0.037(2) 0.052(2) 0.0015(19) -0.0051(19) -0.0012(18)
C5 0.030(2) 0.035(2) 0.051(2) 0.0048(18) -0.0032(18) -0.0002(18)
C6 0.030(2) 0.042(2) 0.055(3) 0.0007(19) -0.0048(18) -0.0025(19)
C7 0.032(2) 0.065(3) 0.062(3) 0.000(2) 0.002(2) 0.002(2)
C8 0.038(2) 0.056(3) 0.050(2) -0.002(2) 0.0010(19) 0.001(2)
C9 0.032(2) 0.039(2) 0.051(2) 0.0005(19) -0.0048(17) -0.0046(18)
C10 0.030(2) 0.029(2) 0.048(2) 0.0008(17) -0.0010(17) -0.0032(17)
C11 0.045(2) 0.052(3) 0.049(2) -0.004(2) -0.0053(19) -0.005(2)
C12 0.055(3) 0.067(3) 0.059(3) 0.003(2) -0.012(2) -0.012(2)
C13 0.048(3) 0.058(3) 0.049(2) -0.001(2) -0.003(2) -0.013(2)
C14 0.059(3) 0.053(3) 0.066(3) 0.000(2) -0.018(2) -0.013(2)
C15 0.058(3) 0.063(4) 0.064(3) 0.001(3) -0.012(2) -0.005(3)
C16 0.071(3) 0.067(3) 0.067(3) -0.007(3) -0.013(3) 0.001(3)
C17 0.056(3) 0.074(4) 0.071(3) -0.012(3) 0.002(2) 0.008(3)
C18 0.053(3) 0.056(3) 0.051(3) 0.004(2) -0.005(2) 0.007(2)
C19 0.057(3) 0.054(3) 0.069(3) -0.012(2) -0.005(2) -0.009(2)
C20 0.044(2) 0.037(2) 0.062(3) 0.001(2) -0.002(2) -0.002(2)
O1A 0.173(5) 0.219(7) 0.095(4) 0.005(4) 0.040(4) 0.033(6)
O2A 0.063(2) 0.0470(18) 0.0612(19) -0.0035(15) -0.0189(15) 0.0039(15)
O3A 0.060(2) 0.083(2) 0.081(2) 0.003(2) -0.0249(19) 0.006(2)
O4A 0.082(3) 0.072(3) 0.089(3) 0.008(2) -0.035(2) -0.021(2)
C1A 0.051(3) 0.061(3) 0.073(3) 0.009(3) -0.006(2) -0.010(2)
C2A 0.072(4) 0.136(6) 0.092(4) 0.036(4) -0.005(3) -0.010(4)
C3A 0.103(5) 0.125(6) 0.063(4) 0.021(4) 0.012(4) 0.014(4)
C4A 0.087(4) 0.059(3) 0.060(3) 0.006(2) -0.020(3) 0.002(3)
C5A 0.053(3) 0.047(3) 0.059(3) 0.000(2) -0.016(2) 0.005(2)
C6A 0.055(3) 0.071(3) 0.078(3) -0.005(3) -0.026(3) 0.003(3)
C7A 0.038(3) 0.129(5) 0.094(4) 0.006(4) -0.008(3) -0.013(3)
C8A 0.050(3) 0.127(5) 0.064(3) -0.011(3) -0.002(3) 0.004(3)
C9A 0.042(3) 0.066(3) 0.057(3) -0.010(2) -0.013(2) 0.005(2)
C10A 0.050(3) 0.046(3) 0.055(3) -0.002(2) -0.012(2) 0.000(2)
C11A 0.065(3) 0.062(3) 0.060(3) -0.009(2) -0.018(2) 0.005(3)
C12A 0.078(4) 0.079(4) 0.065(3) 0.001(3) -0.023(3) -0.019(3)
C13A 0.057(3) 0.061(3) 0.057(3) -0.004(2) -0.007(2) 0.001(3)
C14A 0.054(3) 0.062(3) 0.056(3) -0.001(2) -0.018(2) 0.001(2)
C15A 0.056(3) 0.066(3) 0.049(3) 0.000(2) -0.004(2) -0.004(3)
C16A 0.118(5) 0.071(4) 0.113(5) 0.009(4) -0.040(4) 0.001(4)
C17A 0.068(4) 0.294(12) 0.100(5) -0.047(7) 0.011(4) 0.037(6)
C18A 0.137(6) 0.070(4) 0.090(4) 0.012(3) -0.037(4) 0.014(4)
C19A 0.185(7) 0.079(4) 0.068(4) -0.002(3) -0.034(4) -0.003(5)
C20A 0.082(4) 0.053(3) 0.095(4) -0.012(3) -0.025(3) 0.014(3)

loop_
_atom_type_symbol
_atom_type_description
_atom_type_scat_dispersion_real
_atom_type_scat_dispersion_imag
_atom_type_scat_source
C C 0.0150 0.0070 'International Tables Vol C Tables 4.2.6.8 and 6.1.1.4'
H H 0.0000 0.0000 'International Tables Vol C Tables 4.2.6.8 and 6.1.1.4'
O O 0.0410 0.0250 'International Tables Vol C Tables 4.2.6.8 and 6.1.1.4'

loop_
_geom_angle_atom_site_label_1
_geom_angle_atom_site_label_2
_geom_angle_atom_site_label_3
_geom_angle
_geom_angle_site_symmetry_1
_geom_angle_site_symmetry_3
_geom_angle_publ_flag
C5 O2 H2 109.5 . . ?
C15 O4 H4 109.5 . . ?
H1A C1 H1B 107.7 . . ?
C2 C1 H1A 108.8 . . ?
C2 C1 H1B 108.8 . . ?
C10 C1 H1A 108.8 . . ?
C10 C1 H1B 108.8 . . ?
C10 C1 C2 113.6(3) . . ?
C1 C2 H2A 109.1 . . ?
C1 C2 H2B 109.1 . . ?
H2A C2 H2B 107.9 . . ?
C3 C2 C1 112.4(3) . . ?
C3 C2 H2A 109.1 . . ?
C3 C2 H2B 109.1 . . ?
O1 C3 C2 120.6(4) . . ?
O1 C3 C4 122.0(4) . . ?
C2 C3 C4 117.4(4) . . ?
C3 C4 C5 105.5(3) . . ?
C3 C4 C18 108.5(3) . . ?
C18 C4 C5 116.1(3) . . ?
C19 C4 C3 109.1(4) . . ?
C19 C4 C5 111.0(3) . . ?
C19 C4 C18 106.5(3) . . ?
O2 C5 C4 104.8(3) . . ?
O2 C5 C6 109.8(3) . . ?
O2 C5 C10 103.7(3) . . ?
C6 C5 C4 111.5(3) . . ?
C6 C5 C10 111.3(3) . . ?
C10 C5 C4 115.1(3) . . ?
C5 C6 H6A 109.2 . . ?
C5 C6 H6B 109.2 . . ?
C5 C6 C7 112.2(3) . . ?
H6A C6 H6B 107.9 . . ?
C7 C6 H6A 109.2 . . ?
C7 C6 H6B 109.2 . . ?
C6 C7 H7A 109.3 . . ?
C6 C7 H7B 109.3 . . ?
H7A C7 H7B 108.0 . . ?
C8 C7 C6 111.6(3) . . ?
C8 C7 H7A 109.3 . . ?
C8 C7 H7B 109.3 . . ?
C7 C8 C9 112.9(4) . . ?
C17 C8 C7 122.1(4) . . ?
C17 C8 C9 124.9(4) . . ?
C8 C9 H9 105.9 . . ?
C8 C9 C10 108.1(3) . . ?
C8 C9 C11 114.9(3) . . ?
C10 C9 H9 105.9 . . ?
C11 C9 H9 105.9 . . ?
C11 C9 C10 115.3(3) . . ?
C1 C10 C5 108.6(3) . . ?
C1 C10 C9 109.6(3) . . ?
C1 C10 C20 108.8(3) . . ?
C5 C10 C9 107.4(3) . . ?
C20 C10 C5 114.4(3) . . ?
C20 C10 C9 107.8(3) . . ?
C9 C11 H11A 109.0 . . ?
C9 C11 H11B 109.0 . . ?
H11A C11 H11B 107.8 . . ?
C12 C11 C9 112.9(3) . . ?
C12 C11 H11A 109.0 . . ?
C12 C11 H11B 109.0 . . ?
C11 C12 H12A 108.9 . . ?
C11 C12 H12B 108.9 . . ?
H12A C12 H12B 107.8 . . ?
C13 C12 C11 113.2(4) . . ?
C13 C12 H12A 108.9 . . ?
C13 C12 H12B 108.9 . . ?
C14 C13 C12 120.3(4) . . ?
C14 C13 C16 124.7(4) . . ?
C16 C13 C12 115.0(4) . . ?
C13 C14 H14 116.7 . . ?
C13 C14 C15 126.5(5) . . ?
C15 C14 H14 116.7 . . ?
O3 C15 O4 121.6(4) . . ?
O3 C15 C14 125.6(5) . . ?
O4 C15 C14 112.8(5) . . ?
C13 C16 H16A 109.5 . . ?
C13 C16 H16B 109.5 . . ?
C13 C16 H16C 109.5 . . ?
H16A C16 H16B 109.5 . . ?
H16A C16 H16C 109.5 . . ?
H16B C16 H16C 109.5 . . ?
C8 C17 H17A 120.0 . . ?
C8 C17 H17B 120.0 . . ?
H17A C17 H17B 120.0 . . ?
C4 C18 H18A 109.5 . . ?
C4 C18 H18B 109.5 . . ?
C4 C18 H18C 109.5 . . ?
H18A C18 H18B 109.5 . . ?
H18A C18 H18C 109.5 . . ?
H18B C18 H18C 109.5 . . ?
C4 C19 H19A 109.5 . . ?
C4 C19 H19B 109.5 . . ?
C4 C19 H19C 109.5 . . ?
H19A C19 H19B 109.5 . . ?
H19A C19 H19C 109.5 . . ?
H19B C19 H19C 109.5 . . ?
C10 C20 H20A 109.5 . . ?
C10 C20 H20B 109.5 . . ?
C10 C20 H20C 109.5 . . ?
H20A C20 H20B 109.5 . . ?
H20A C20 H20C 109.5 . . ?
H20B C20 H20C 109.5 . . ?
C5A O2A H2AA 109.5 . . ?
C15A O4A H4A 109.5 . . ?
H1AA C1A H1AB 107.7 . . ?
C2A C1A H1AA 108.9 . . ?
C2A C1A H1AB 108.9 . . ?
C2A C1A C10A 113.5(4) . . ?
C10A C1A H1AA 108.9 . . ?
C10A C1A H1AB 108.9 . . ?
C1A C2A H2AB 108.9 . . ?
C1A C2A H2AC 108.9 . . ?
H2AB C2A H2AC 107.7 . . ?
C3A C2A C1A 113.3(5) . . ?
C3A C2A H2AB 108.9 . . ?
C3A C2A H2AC 108.9 . . ?
O1A C3A C2A 120.6(7) . . ?
O1A C3A C4A 122.0(7) . . ?
C2A C3A C4A 117.4(6) . . ?
C3A C4A C5A 107.7(4) . . ?
C3A C4A C18A 108.7(5) . . ?
C3A C4A C19A 107.2(6) . . ?
C18A C4A C5A 116.5(5) . . ?
C18A C4A C19A 105.6(4) . . ?
C19A C4A C5A 110.9(5) . . ?
O2A C5A C4A 104.9(4) . . ?
O2A C5A C6A 108.6(4) . . ?
O2A C5A C10A 104.2(3) . . ?
C4A C5A C10A 115.5(4) . . ?
C6A C5A C4A 112.0(4) . . ?
C6A C5A C10A 110.9(4) . . ?
C5A C6A H6AA 109.1 . . ?
C5A C6A H6AB 109.1 . . ?
C5A C6A C7A 112.3(4) . . ?
H6AA C6A H6AB 107.9 . . ?
C7A C6A H6AA 109.1 . . ?
C7A C6A H6AB 109.1 . . ?
C6A C7A H7AA 109.4 . . ?
C6A C7A H7AB 109.4 . . ?
H7AA C7A H7AB 108.0 . . ?
C8A C7A C6A 111.4(5) . . ?
C8A C7A H7AA 109.4 . . ?
C8A C7A H7AB 109.4 . . ?
C7A C8A C9A 112.9(4) . . ?
C17A C8A C7A 122.2(6) . . ?
C17A C8A C9A 124.9(6) . . ?
C8A C9A H9A 105.7 . . ?
C8A C9A C10A 109.3(4) . . ?
C8A C9A C11A 114.1(4) . . ?
C10A C9A H9A 105.7 . . ?
C11A C9A H9A 105.7 . . ?
C11A C9A C10A 115.5(4) . . ?
C1A C10A C5A 108.0(4) . . ?
C1A C10A C9A 110.5(3) . . ?
C9A C10A C5A 107.7(3) . . ?
C20A C10A C1A 108.6(4) . . ?
C20A C10A C5A 113.7(4) . . ?
C20A C10A C9A 108.4(4) . . ?
C9A C11A H11C 109.2 . . ?
C9A C11A H11D 109.2 . . ?
C9A C11A C12A 112.2(4) . . ?
H11C C11A H11D 107.9 . . ?
C12A C11A H11C 109.2 . . ?
C12A C11A H11D 109.2 . . ?
C11A C12A H12C 108.3 . . ?
C11A C12A H12D 108.3 . . ?
H12C C12A H12D 107.4 . . ?
C13A C12A C11A 116.1(4) . . ?
C13A C12A H12C 108.3 . . ?
C13A C12A H12D 108.3 . . ?
C14A C13A C12A 123.1(4) . . ?
C14A C13A C16A 123.8(5) . . ?
C16A C13A C12A 113.1(5) . . ?
C13A C14A H14A 115.7 . . ?
C13A C14A C15A 128.6(5) . . ?
C15A C14A H14A 115.7 . . ?
O3A C15A O4A 122.4(4) . . ?
O3A C15A C14A 126.8(5) . . ?
O4A C15A C14A 110.8(4) . . ?
C13A C16A H16D 109.5 . . ?
C13A C16A H16E 109.5 . . ?
C13A C16A H16F 109.5 . . ?
H16D C16A H16E 109.5 . . ?
H16D C16A H16F 109.5 . . ?
H16E C16A H16F 109.5 . . ?
C8A C17A H17C 120.0 . . ?
C8A C17A H17D 120.0 . . ?
H17C C17A H17D 120.0 . . ?
C4A C18A H18D 109.5 . . ?
C4A C18A H18E 109.5 . . ?
C4A C18A H18F 109.5 . . ?
H18D C18A H18E 109.5 . . ?
H18D C18A H18F 109.5 . . ?
H18E C18A H18F 109.5 . . ?
C4A C19A H19D 109.5 . . ?
C4A C19A H19E 109.5 . . ?
C4A C19A H19F 109.5 . . ?
H19D C19A H19E 109.5 . . ?
H19D C19A H19F 109.5 . . ?
H19E C19A H19F 109.5 . . ?
C10A C20A H20D 109.5 . . ?
C10A C20A H20E 109.5 . . ?
C10A C20A H20F 109.5 . . ?
H20D C20A H20E 109.5 . . ?
H20D C20A H20F 109.5 . . ?
H20E C20A H20F 109.5 . . ?

loop_
_geom_bond_atom_site_label_1
_geom_bond_atom_site_label_2
_geom_bond_distance
_geom_bond_site_symmetry_2
_geom_bond_publ_flag
O1 C3 1.219(5) . ?
O2 H2 0.8200 . ?
O2 C5 1.442(5) . ?
O3 C15 1.203(6) . ?
O4 H4 0.8200 . ?
O4 C15 1.314(6) . ?
C1 H1A 0.9700 . ?
C1 H1B 0.9700 . ?
C1 C2 1.537(6) . ?
C1 C10 1.535(5) . ?
C2 H2A 0.9700 . ?
C2 H2B 0.9700 . ?
C2 C3 1.483(6) . ?
C3 C4 1.525(6) . ?
C4 C5 1.582(6) . ?
C4 C18 1.549(6) . ?
C4 C19 1.522(6) . ?
C5 C6 1.529(5) . ?
C5 C10 1.567(5) . ?
C6 H6A 0.9700 . ?
C6 H6B 0.9700 . ?
C6 C7 1.532(6) . ?
C7 H7A 0.9700 . ?
C7 H7B 0.9700 . ?
C7 C8 1.495(6) . ?
C8 C9 1.508(6) . ?
C8 C17 1.322(6) . ?
C9 H9 0.9800 . ?
C9 C10 1.574(5) . ?
C9 C11 1.525(5) . ?
C10 C20 1.549(5) . ?
C11 H11A 0.9700 . ?
C11 H11B 0.9700 . ?
C11 C12 1.524(6) . ?
C12 H12A 0.9700 . ?
C12 H12B 0.9700 . ?
C12 C13 1.500(6) . ?
C13 C14 1.330(6) . ?
C13 C16 1.491(7) . ?
C14 H14 0.9300 . ?
C14 C15 1.464(7) . ?
C16 H16A 0.9600 . ?
C16 H16B 0.9600 . ?
C16 H16C 0.9600 . ?
C17 H17A 0.9300 . ?
C17 H17B 0.9300 . ?
C18 H18A 0.9600 . ?
C18 H18B 0.9600 . ?
C18 H18C 0.9600 . ?
C19 H19A 0.9600 . ?
C19 H19B 0.9600 . ?
C19 H19C 0.9600 . ?
C20 H20A 0.9600 . ?
C20 H20B 0.9600 . ?
C20 H20C 0.9600 . ?
O1A C3A 1.232(7) . ?
O2A H2AA 0.8200 . ?
O2A C5A 1.461(5) . ?
O3A C15A 1.206(5) . ?
O4A H4A 0.8200 . ?
O4A C15A 1.342(6) . ?
C1A H1AA 0.9700 . ?
C1A H1AB 0.9700 . ?
C1A C2A 1.511(7) . ?
C1A C10A 1.546(7) . ?
C2A H2AB 0.9700 . ?
C2A H2AC 0.9700 . ?
C2A C3A 1.486(9) . ?
C3A C4A 1.510(9) . ?
C4A C5A 1.565(7) . ?
C4A C18A 1.532(7) . ?
C4A C19A 1.534(8) . ?
C5A C6A 1.515(7) . ?
C5A C10A 1.567(6) . ?
C6A H6AA 0.9700 . ?
C6A H6AB 0.9700 . ?
C6A C7A 1.527(7) . ?
C7A H7AA 0.9700 . ?
C7A H7AB 0.9700 . ?
C7A C8A 1.494(8) . ?
C8A C9A 1.507(7) . ?
C8A C17A 1.310(8) . ?
C9A H9A 0.9800 . ?
C9A C10A 1.560(6) . ?
C9A C11A 1.524(6) . ?
C10A C20A 1.535(6) . ?
C11A H11C 0.9700 . ?
C11A H11D 0.9700 . ?
C11A C12A 1.531(7) . ?
C12A H12C 0.9700 . ?
C12A H12D 0.9700 . ?
C12A C13A 1.511(7) . ?
C13A C14A 1.302(6) . ?
C13A C16A 1.503(7) . ?
C14A H14A 0.9300 . ?
C14A C15A 1.456(6) . ?
C16A H16D 0.9600 . ?
C16A H16E 0.9600 . ?
C16A H16F 0.9600 . ?
C17A H17C 0.9300 . ?
C17A H17D 0.9300 . ?
C18A H18D 0.9600 . ?
C18A H18E 0.9600 . ?
C18A H18F 0.9600 . ?
C19A H19D 0.9600 . ?
C19A H19E 0.9600 . ?
C19A H19F 0.9600 . ?
C20A H20D 0.9600 . ?
C20A H20E 0.9600 . ?
C20A H20F 0.9600 . ?

loop_
_geom_hbond_atom_site_label_D
_geom_hbond_atom_site_label_H
_geom_hbond_atom_site_label_A
_geom_hbond_distance_DH
_geom_hbond_distance_HA
_geom_hbond_distance_DA
_geom_hbond_angle_DHA
_geom_hbond_site_symmetry_A
_geom_hbond_publ_flag
O2 H2 O1 0.82 2.06 2.875(4) 175.0 4_446 yes
O4 H4 O3A 0.82 1.94 2.748(5) 166.1 3_746 yes
O4A H4A O2A 0.82 1.89 2.687(4) 162.6 3_756 yes
